data_7026309
loop_
_publ_author_name
'Deng, Zhao-Peng'
'Qi, Hui-Ling'
'Huo, Li-Hua'
'Ng, Seik Weng'
'Zhao, Hui'
'Gao, Shan'

_publ_section_title
;
 Syntheses and structures of copper(I) complexes based on Cu(n)X(n) (X =
 Br and I; n = 1, 2 and 4) units and bis(pyridyl) ligands with longer
 flexible spacer.
;
_journal_issue 42
_journal_name_full 'Dalton transactions (Cambridge, England : 2003)'
_journal_page_first 10038
_journal_page_last 10050
_journal_paper_doi 10.1039/c0dt00336k
_journal_volume 39
_journal_year 2010
_chemical_formula_moiety 'C90 H78 Cu2 I2 N4 P4'
_chemical_formula_sum 'C90 H78 Cu2 I2 N4 P4'
_chemical_formula_weight 1720.32
_chemical_name_systematic
;
?
;
_space_group_IT_number 14
_symmetry_cell_setting monoclinic
_symmetry_space_group_name_Hall '-P 2yn'
_symmetry_space_group_name_H-M 'P 1 21/n 1'
_atom_sites_solution_hydrogens geom
_atom_sites_solution_primary direct
_atom_sites_solution_secondary difmap
_audit_creation_method SHELXL-97
_cell_angle_alpha 90.00
_cell_angle_beta 93.91(3)
_cell_angle_gamma 90.00
_cell_formula_units_Z 2
_cell_length_a 13.212(3)
_cell_length_b 21.848(4)
_cell_length_c 14.014(3)
_cell_measurement_reflns_used 38965
_cell_measurement_temperature 295(2)
_cell_measurement_theta_max 27.44
_cell_measurement_theta_min 3.06
_cell_volume 4035.8(15)
_computing_cell_refinement RAPID-AUTO
_computing_data_collection 'RAPID-AUTO (Rigaku Corporation, 1998)'
_computing_data_reduction 'CrystalStructure (Rigaku/MSC and Rigaku Corporation, 2002)'
_computing_molecular_graphics SHELXL-97
_computing_publication_material SHELXL-97
_computing_structure_refinement 'SHELXL-97 (Sheldrick, 1997)'
_computing_structure_solution 'SHELXS-97 (Sheldrick, 1997)'
_diffrn_ambient_temperature 295(2)
_diffrn_detector_area_resol_mean 10.000
_diffrn_measured_fraction_theta_full 0.997
_diffrn_measured_fraction_theta_max 0.997
_diffrn_measurement_device_type 'Rigaku RAXIS-RAPID'
_diffrn_measurement_method \w
_diffrn_radiation_monochromator graphite
_diffrn_radiation_source 'fine-focus sealed tube'
_diffrn_radiation_type MoK\a
_diffrn_radiation_wavelength 0.71073
_diffrn_reflns_av_R_equivalents 0.0471
_diffrn_reflns_av_sigmaI/netI 0.0294
_diffrn_reflns_limit_h_max 16
_diffrn_reflns_limit_h_min -17
_diffrn_reflns_limit_k_max 28
_diffrn_reflns_limit_k_min -28
_diffrn_reflns_limit_l_max 18
_diffrn_reflns_limit_l_min -18
_diffrn_reflns_number 63151
_diffrn_reflns_theta_full 27.46
_diffrn_reflns_theta_max 27.46
_diffrn_reflns_theta_min 3.06
_diffrn_standards_decay_% 0
_diffrn_standards_interval_count 0
_diffrn_standards_interval_time 0
_diffrn_standards_number 0
_exptl_absorpt_coefficient_mu 1.418
_exptl_absorpt_correction_T_max 0.8482
_exptl_absorpt_correction_T_min 0.7744
_exptl_absorpt_correction_type multi-scan
_exptl_absorpt_process_details 'ABSCOR (Higashi, 1995)'
_exptl_crystal_colour pale-yellow
_exptl_crystal_density_diffrn 1.416
_exptl_crystal_density_method 'not measured'
_exptl_crystal_description prism
_exptl_crystal_F_000 1740
_exptl_crystal_size_max 0.19
_exptl_crystal_size_mid 0.15
_exptl_crystal_size_min 0.12
_refine_diff_density_max 0.868
_refine_diff_density_min -1.932
_refine_diff_density_rms 0.118
_refine_ls_extinction_method none
_refine_ls_goodness_of_fit_ref 1.110
_refine_ls_hydrogen_treatment constr
_refine_ls_matrix_type full
_refine_ls_number_parameters 460
_refine_ls_number_reflns 9201
_refine_ls_number_restraints 0
_refine_ls_restrained_S_all 1.110
_refine_ls_R_factor_all 0.0913
_refine_ls_R_factor_gt 0.0615
_refine_ls_shift/su_max 0.000
_refine_ls_shift/su_mean 0.000
_refine_ls_structure_factor_coef Fsqd
_refine_ls_weighting_details 'calc w=1/[\s^2^(Fo^2^)+(0.1036P)^2^+7.9536P] where P=(Fo^2^+2Fc^2^)/3'
_refine_ls_weighting_scheme calc
_refine_ls_wR_factor_gt 0.1827
_refine_ls_wR_factor_ref 0.2118
_reflns_number_gt 6317
_reflns_number_total 9201
_reflns_threshold_expression >2sigma(I)
_cod_data_source_file c0dt00336k.txt
_cod_data_source_block complex1
_cod_original_sg_symbol_Hall '-P 2yn '
_cod_original_sg_symbol_H-M 'P 21/n '
_cod_database_code 7026309

loop_
_symmetry_equiv_pos_as_xyz
'x, y, z'
'-x+1/2, y+1/2, -z+1/2'
'-x, -y, -z'
'x-1/2, -y-1/2, z-1/2'

loop_
_atom_site_label
_atom_site_type_symbol
_atom_site_fract_x
_atom_site_fract_y
_atom_site_fract_z
_atom_site_U_iso_or_equiv
_atom_site_adp_type
_atom_site_occupancy
_atom_site_symmetry_multiplicity
_atom_site_calc_flag
_atom_site_refinement_flags
I1 I 0.83110(4) 0.20039(2) 0.53084(3) 0.06904(19) Uani 1 1 d .
Cu1 Cu 0.72508(5) 0.29462(3) 0.46813(4) 0.03875(18) Uani 1 1 d .
P1 P 0.56395(11) 0.29652(6) 0.52137(10) 0.0438(3) Uani 1 1 d .
P2 P 0.83670(10) 0.37441(6) 0.47994(9) 0.0391(3) Uani 1 1 d .
N1 N 0.6951(3) 0.27309(18) 0.3218(3) 0.0363(8) Uani 1 1 d .
N2 N 0.5968(4) 0.35539(19) 0.1068(3) 0.0451(10) Uani 1 1 d .
H2N H 0.5782 0.3477 0.0480 0.054 Uiso 1 1 calc R
C1 C 0.6789(5) 0.2155(2) 0.2929(4) 0.0468(12) Uani 1 1 d .
H1 H 0.6971 0.1838 0.3349 0.056 Uiso 1 1 calc R
C2 C 0.6367(6) 0.2014(2) 0.2041(5) 0.0592(16) Uani 1 1 d .
H2 H 0.6265 0.1608 0.1864 0.071 Uiso 1 1 calc R
C3 C 0.6093(5) 0.2479(3) 0.1404(4) 0.0532(14) Uani 1 1 d .
H3 H 0.5807 0.2385 0.0797 0.064 Uiso 1 1 calc R
C4 C 0.6245(4) 0.3085(2) 0.1675(3) 0.0392(10) Uani 1 1 d .
C5 C 0.6700(4) 0.3184(2) 0.2599(3) 0.0383(10) Uani 1 1 d .
H5 H 0.6835 0.3585 0.2791 0.046 Uiso 1 1 calc R
C6 C 0.5984(5) 0.4180(2) 0.1412(4) 0.0469(12) Uani 1 1 d .
H6A H 0.6681 0.4308 0.1555 0.056 Uiso 1 1 calc R
H6B H 0.5636 0.4203 0.1998 0.056 Uiso 1 1 calc R
C7 C 0.5481(4) 0.4609(2) 0.0680(3) 0.0429(11) Uani 1 1 d .
C8 C 0.6031(5) 0.4996(3) 0.0152(4) 0.0516(13) Uani 1 1 d .
H8 H 0.6735 0.5001 0.0245 0.062 Uiso 1 1 calc R
C9 C 0.4451(5) 0.4615(3) 0.0527(4) 0.0525(13) Uani 1 1 d .
H9 H 0.4063 0.4356 0.0882 0.063 Uiso 1 1 calc R
C10 C 0.4942(5) 0.2240(3) 0.5258(4) 0.0596(16) Uani 1 1 d .
C11 C 0.3895(6) 0.2189(4) 0.5068(6) 0.079(2) Uani 1 1 d .
H11 H 0.3513 0.2525 0.4852 0.095 Uiso 1 1 calc R
C12 C 0.3425(8) 0.1617(6) 0.5211(7) 0.107(4) Uani 1 1 d .
H12 H 0.2725 0.1585 0.5102 0.128 Uiso 1 1 calc R
C13 C 0.3957(12) 0.1123(6) 0.5497(9) 0.109(5) Uani 1 1 d .
H13 H 0.3630 0.0752 0.5580 0.153 Uiso 1 1 calc R
C14 C 0.4978(12) 0.1165(5) 0.5665(11) 0.091(5) Uani 1 1 d .
H14 H 0.5349 0.0820 0.5862 0.177 Uiso 1 1 calc R
C15 C 0.5482(7) 0.1726(4) 0.5546(7) 0.094(3) Uani 1 1 d .
H15 H 0.6183 0.1749 0.5662 0.113 Uiso 1 1 calc R
C16 C 0.5454(4) 0.3290(3) 0.6400(4) 0.0482(12) Uani 1 1 d .
C17 C 0.4605(5) 0.3193(3) 0.6887(4) 0.0593(15) Uani 1 1 d .
H17 H 0.4079 0.2955 0.6613 0.071 Uiso 1 1 calc R
C18 C 0.4523(6) 0.3449(3) 0.7787(5) 0.0654(17) Uani 1 1 d .
H18 H 0.3945 0.3373 0.8112 0.078 Uiso 1 1 calc R
C19 C 0.5254(6) 0.3799(4) 0.8192(5) 0.076(2) Uani 1 1 d .
H19 H 0.5186 0.3966 0.8794 0.091 Uiso 1 1 calc R
C20 C 0.6099(7) 0.3911(6) 0.7725(6) 0.115(4) Uani 1 1 d .
H20 H 0.6607 0.4164 0.7998 0.138 Uiso 1 1 calc R
C21 C 0.6203(7) 0.3643(5) 0.6823(6) 0.096(3) Uani 1 1 d .
H21 H 0.6794 0.3708 0.6512 0.116 Uiso 1 1 calc R
C22 C 0.4816(4) 0.3444(3) 0.4429(4) 0.0515(13) Uani 1 1 d .
C23 C 0.4558(5) 0.4037(3) 0.4677(5) 0.0629(16) Uani 1 1 d .
H23 H 0.4747 0.4186 0.5284 0.076 Uiso 1 1 calc R
C24 C 0.4013(6) 0.4406(4) 0.4012(6) 0.082(2) Uani 1 1 d .
H24 H 0.3834 0.4800 0.4188 0.099 Uiso 1 1 calc R
C25 C 0.3746(5) 0.4210(5) 0.3134(6) 0.085(3) Uani 1 1 d .
H25 H 0.3404 0.4470 0.2696 0.103 Uiso 1 1 calc R
C26 C 0.3979(5) 0.3613(5) 0.2868(5) 0.081(2) Uani 1 1 d .
H26 H 0.3765 0.3466 0.2264 0.097 Uiso 1 1 calc R
C27 C 0.4526(5) 0.3244(4) 0.3507(4) 0.0617(16) Uani 1 1 d .
H27 H 0.4708 0.2853 0.3320 0.074 Uiso 1 1 calc R
C28 C 0.8020(4) 0.4408(2) 0.4051(4) 0.0426(11) Uani 1 1 d .
C29 C 0.7029(4) 0.4609(3) 0.3991(4) 0.0508(13) Uani 1 1 d .
H29 H 0.6556 0.4416 0.4349 0.061 Uiso 1 1 calc R
C30 C 0.6727(5) 0.5097(3) 0.3403(5) 0.0591(15) Uani 1 1 d .
H30 H 0.6058 0.5232 0.3379 0.071 Uiso 1 1 calc R
C31 C 0.7412(6) 0.5379(3) 0.2858(5) 0.0667(18) Uani 1 1 d .
H31 H 0.7211 0.5705 0.2463 0.080 Uiso 1 1 calc R
C32 C 0.8382(6) 0.5180(3) 0.2900(5) 0.0700(19) Uani 1 1 d .
H32 H 0.8842 0.5372 0.2525 0.084 Uiso 1 1 calc R
C33 C 0.8710(5) 0.4705(3) 0.3478(5) 0.0588(15) Uani 1 1 d .
H33 H 0.9383 0.4578 0.3493 0.071 Uiso 1 1 calc R
C34 C 0.8610(4) 0.4069(2) 0.5991(4) 0.0444(11) Uani 1 1 d .
C35 C 0.8884(5) 0.3663(3) 0.6740(4) 0.0608(16) Uani 1 1 d .
H35 H 0.8955 0.3248 0.6614 0.073 Uiso 1 1 calc R
C36 C 0.9047(6) 0.3879(4) 0.7665(5) 0.0719(19) Uani 1 1 d .
H36 H 0.9223 0.3607 0.8159 0.086 Uiso 1 1 calc R
C37 C 0.8954(6) 0.4485(4) 0.7860(5) 0.0704(19) Uani 1 1 d .
H37 H 0.9070 0.4624 0.8486 0.084 Uiso 1 1 calc R
C38 C 0.8690(5) 0.4893(3) 0.7144(5) 0.0657(17) Uani 1 1 d .
H38 H 0.8623 0.5307 0.7280 0.079 Uiso 1 1 calc R
C39 C 0.8522(4) 0.4684(3) 0.6215(4) 0.0523(13) Uani 1 1 d .
H39 H 0.8347 0.4962 0.5729 0.063 Uiso 1 1 calc R
C40 C 0.9651(4) 0.3565(2) 0.4464(4) 0.0443(11) Uani 1 1 d .
C41 C 1.0517(4) 0.3842(3) 0.4892(4) 0.0500(13) Uani 1 1 d .
H41 H 1.0460 0.4129 0.5377 0.060 Uiso 1 1 calc R
C42 C 1.1464(5) 0.3690(3) 0.4596(6) 0.0663(18) Uani 1 1 d .
H42 H 1.2042 0.3871 0.4888 0.080 Uiso 1 1 calc R
C43 C 1.1552(5) 0.3279(4) 0.3883(7) 0.078(2) Uani 1 1 d .
H43 H 1.2190 0.3184 0.3682 0.093 Uiso 1 1 calc R
C44 C 1.0709(6) 0.3004(4) 0.3456(7) 0.081(2) Uani 1 1 d .
H44 H 1.0779 0.2727 0.2961 0.097 Uiso 1 1 calc R
C45 C 0.9757(5) 0.3131(3) 0.3750(5) 0.0637(17) Uani 1 1 d .
H45 H 0.9191 0.2930 0.3473 0.076 Uiso 1 1 calc R

loop_
_atom_site_aniso_label
_atom_site_aniso_U_11
_atom_site_aniso_U_22
_atom_site_aniso_U_33
_atom_site_aniso_U_23
_atom_site_aniso_U_13
_atom_site_aniso_U_12
I1 0.0760(3) 0.0634(3) 0.0666(3) 0.0156(2) -0.0036(2) 0.0175(2)
Cu1 0.0472(4) 0.0356(3) 0.0337(3) 0.0013(2) 0.0048(3) -0.0003(2)
P1 0.0491(7) 0.0465(7) 0.0370(7) -0.0015(5) 0.0121(6) -0.0031(6)
P2 0.0437(7) 0.0346(6) 0.0390(6) 0.0000(5) 0.0015(5) -0.0023(5)
N1 0.044(2) 0.0336(19) 0.0310(19) 0.0025(16) 0.0015(16) 0.0005(17)
N2 0.067(3) 0.035(2) 0.032(2) 0.0018(17) -0.0072(19) 0.005(2)
C1 0.065(3) 0.033(2) 0.042(3) 0.004(2) -0.004(2) 0.009(2)
C2 0.085(4) 0.032(3) 0.058(3) -0.008(2) -0.017(3) 0.007(3)
C3 0.073(4) 0.042(3) 0.041(3) -0.008(2) -0.017(3) 0.005(3)
C4 0.046(3) 0.037(2) 0.034(2) -0.0020(19) 0.001(2) 0.007(2)
C5 0.048(3) 0.034(2) 0.033(2) -0.0005(19) 0.004(2) 0.001(2)
C6 0.065(3) 0.039(3) 0.036(3) 0.003(2) -0.004(2) 0.003(2)
C7 0.064(3) 0.034(2) 0.030(2) 0.0001(19) 0.002(2) 0.004(2)
C8 0.053(3) 0.049(3) 0.052(3) 0.011(3) 0.002(3) -0.001(3)
C9 0.062(3) 0.044(3) 0.052(3) 0.017(2) 0.006(3) -0.001(3)
C10 0.074(4) 0.059(4) 0.048(3) -0.009(3) 0.021(3) -0.017(3)
C11 0.066(4) 0.096(5) 0.079(5) -0.019(4) 0.025(4) -0.033(4)
C12 0.096(7) 0.132(9) 0.098(7) -0.032(7) 0.040(6) -0.062(7)
C13 0.092(5) 0.128(8) 0.102(6) -0.028(7) 0.033(6) -0.052(7)
C14 0.094(7) 0.057(8) 0.114(4) 0.028(3) 0.005(4) -0.018(4)
C15 0.097(6) 0.061(5) 0.124(8) 0.024(5) 0.001(5) -0.021(4)
C16 0.054(3) 0.053(3) 0.039(3) -0.001(2) 0.010(2) -0.002(3)
C17 0.060(4) 0.068(4) 0.052(3) 0.001(3) 0.017(3) 0.001(3)
C18 0.080(4) 0.069(4) 0.050(3) 0.005(3) 0.024(3) 0.018(4)
C19 0.095(5) 0.090(5) 0.044(3) -0.012(3) 0.021(4) 0.002(4)
C20 0.099(6) 0.166(10) 0.082(6) -0.068(6) 0.022(5) -0.048(7)
C21 0.091(6) 0.137(8) 0.064(4) -0.043(5) 0.031(4) -0.046(5)
C22 0.041(3) 0.068(4) 0.047(3) 0.001(3) 0.014(2) 0.000(3)
C23 0.064(4) 0.068(4) 0.058(4) 0.006(3) 0.011(3) 0.009(3)
C24 0.088(5) 0.081(5) 0.082(5) 0.019(4) 0.028(4) 0.032(4)
C25 0.059(4) 0.128(8) 0.070(5) 0.029(5) 0.010(4) 0.029(4)
C26 0.062(4) 0.137(8) 0.043(3) 0.010(4) 0.005(3) 0.000(5)
C27 0.047(3) 0.090(5) 0.050(3) -0.006(3) 0.011(3) -0.003(3)
C28 0.046(3) 0.039(3) 0.042(3) -0.004(2) -0.003(2) 0.000(2)
C29 0.057(3) 0.043(3) 0.053(3) -0.002(2) 0.009(3) 0.003(2)
C30 0.060(4) 0.053(3) 0.063(4) -0.004(3) -0.005(3) 0.012(3)
C31 0.084(5) 0.045(3) 0.068(4) 0.006(3) -0.014(4) 0.006(3)
C32 0.074(4) 0.059(4) 0.077(4) 0.025(3) 0.003(4) -0.014(3)
C33 0.054(3) 0.056(3) 0.066(4) 0.016(3) 0.000(3) -0.010(3)
C34 0.045(3) 0.041(3) 0.047(3) -0.005(2) 0.002(2) -0.007(2)
C35 0.083(4) 0.051(3) 0.047(3) 0.003(3) -0.001(3) -0.002(3)
C36 0.091(5) 0.080(5) 0.043(3) 0.003(3) -0.005(3) -0.002(4)
C37 0.081(5) 0.083(5) 0.047(3) -0.021(3) 0.004(3) -0.004(4)
C38 0.071(4) 0.061(4) 0.065(4) -0.020(3) 0.003(3) 0.000(3)
C39 0.058(3) 0.049(3) 0.050(3) -0.005(2) 0.004(3) -0.004(3)
C40 0.046(3) 0.041(3) 0.046(3) 0.006(2) -0.003(2) -0.005(2)
C41 0.048(3) 0.041(3) 0.060(3) 0.010(2) -0.001(3) -0.005(2)
C42 0.047(3) 0.061(4) 0.090(5) 0.024(4) -0.004(3) -0.006(3)
C43 0.053(4) 0.072(5) 0.110(6) 0.010(5) 0.025(4) 0.005(3)
C44 0.062(4) 0.081(5) 0.103(6) -0.024(4) 0.034(4) -0.008(4)
C45 0.055(3) 0.064(4) 0.074(4) -0.019(3) 0.014(3) -0.008(3)

loop_
_atom_type_symbol
_atom_type_description
_atom_type_scat_dispersion_real
_atom_type_scat_dispersion_imag
_atom_type_scat_source
C C 0.0033 0.0016 'International Tables Vol C Tables 4.2.6.8 and 6.1.1.4'
H H 0.0000 0.0000 'International Tables Vol C Tables 4.2.6.8 and 6.1.1.4'
N N 0.0061 0.0033 'International Tables Vol C Tables 4.2.6.8 and 6.1.1.4'
P P 0.1023 0.0942 'International Tables Vol C Tables 4.2.6.8 and 6.1.1.4'
Cu Cu 0.3201 1.2651 'International Tables Vol C Tables 4.2.6.8 and 6.1.1.4'
I I -0.4742 1.8119 'International Tables Vol C Tables 4.2.6.8 and 6.1.1.4'

loop_
_geom_angle_atom_site_label_1
_geom_angle_atom_site_label_2
_geom_angle_atom_site_label_3
_geom_angle
_geom_angle_site_symmetry_1
_geom_angle_site_symmetry_3
N1 Cu1 P2 108.52(12) . .
N1 Cu1 P1 101.64(12) . .
P2 Cu1 P1 124.73(5) . .
N1 Cu1 I1 102.24(11) . .
P2 Cu1 I1 104.41(5) . .
P1 Cu1 I1 113.08(4) . .
C22 P1 C10 103.6(3) . .
C22 P1 C16 102.3(3) . .
C10 P1 C16 101.8(3) . .
C22 P1 Cu1 109.96(18) . .
C10 P1 Cu1 118.2(2) . .
C16 P1 Cu1 118.87(19) . .
C34 P2 C28 103.7(2) . .
C34 P2 C40 102.1(2) . .
C28 P2 C40 102.8(2) . .
C34 P2 Cu1 115.90(18) . .
C28 P2 Cu1 115.38(17) . .
C40 P2 Cu1 115.02(18) . .
C1 N1 C5 118.2(4) . .
C1 N1 Cu1 121.3(3) . .
C5 N1 Cu1 118.9(3) . .
C4 N2 C6 120.2(4) . .
C4 N2 H2N 119.9 . .
C6 N2 H2N 119.9 . .
N1 C1 C2 122.4(5) . .
N1 C1 H1 118.8 . .
C2 C1 H1 118.8 . .
C1 C2 C3 119.8(5) . .
C1 C2 H2 120.1 . .
C3 C2 H2 120.1 . .
C2 C3 C4 119.7(5) . .
C2 C3 H3 120.1 . .
C4 C3 H3 120.1 . .
N2 C4 C3 121.1(5) . .
N2 C4 C5 122.5(4) . .
C3 C4 C5 116.3(5) . .
N1 C5 C4 123.5(4) . .
N1 C5 H5 118.3 . .
C4 C5 H5 118.3 . .
N2 C6 C7 111.3(4) . .
N2 C6 H6A 109.4 . .
C7 C6 H6A 109.4 . .
N2 C6 H6B 109.4 . .
C7 C6 H6B 109.4 . .
H6A C6 H6B 108.0 . .
C9 C7 C8 118.1(5) . .
C9 C7 C6 120.1(5) . .
C8 C7 C6 121.8(5) . .
C7 C8 C9 120.7(5) . 3_665
C7 C8 H8 119.6 . .
C9 C8 H8 119.6 3_665 .
C7 C9 C8 121.2(5) . 3_665
C7 C9 H9 119.4 . .
C8 C9 H9 119.4 3_665 .
C15 C10 C11 118.7(7) . .
C15 C10 P1 117.5(6) . .
C11 C10 P1 123.7(6) . .
C10 C11 C12 118.8(9) . .
C10 C11 H11 120.6 . .
C12 C11 H11 120.6 . .
C13 C12 C11 121.9(10) . .
C13 C12 H12 119.0 . .
C11 C12 H12 119.0 . .
C12 C13 C14 119.6(10) . .
C12 C13 H13 120.2 . .
C14 C13 H13 120.2 . .
C13 C14 C15 120.7(12) . .
C13 C14 H14 119.7 . .
C15 C14 H14 119.7 . .
C10 C15 C14 120.2(10) . .
C10 C15 H15 119.9 . .
C14 C15 H15 119.9 . .
C21 C16 C17 117.9(6) . .
C21 C16 P1 118.3(5) . .
C17 C16 P1 123.7(5) . .
C16 C17 C18 120.5(7) . .
C16 C17 H17 119.7 . .
C18 C17 H17 119.7 . .
C19 C18 C17 121.2(7) . .
C19 C18 H18 119.4 . .
C17 C18 H18 119.4 . .
C18 C19 C20 119.9(7) . .
C18 C19 H19 120.1 . .
C20 C19 H19 120.1 . .
C19 C20 C21 119.5(8) . .
C19 C20 H20 120.3 . .
C21 C20 H20 120.3 . .
C16 C21 C20 121.0(7) . .
C16 C21 H21 119.5 . .
C20 C21 H21 119.5 . .
C23 C22 C27 117.8(6) . .
C23 C22 P1 122.1(5) . .
C27 C22 P1 119.7(5) . .
C22 C23 C24 119.8(7) . .
C22 C23 H23 120.1 . .
C24 C23 H23 120.1 . .
C25 C24 C23 121.6(8) . .
C25 C24 H24 119.2 . .
C23 C24 H24 119.2 . .
C24 C25 C26 120.0(7) . .
C24 C25 H25 120.0 . .
C26 C25 H25 120.0 . .
C27 C26 C25 119.3(7) . .
C27 C26 H26 120.4 . .
C25 C26 H26 120.4 . .
C26 C27 C22 121.4(7) . .
C26 C27 H27 119.3 . .
C22 C27 H27 119.3 . .
C29 C28 C33 117.8(5) . .
C29 C28 P2 119.2(4) . .
C33 C28 P2 122.9(4) . .
C28 C29 C30 121.0(6) . .
C28 C29 H29 119.5 . .
C30 C29 H29 119.5 . .
C31 C30 C29 120.1(6) . .
C31 C30 H30 120.0 . .
C29 C30 H30 120.0 . .
C32 C31 C30 119.5(6) . .
C32 C31 H31 120.3 . .
C30 C31 H31 120.3 . .
C31 C32 C33 122.1(7) . .
C31 C32 H32 119.0 . .
C33 C32 H32 119.0 . .
C32 C33 C28 119.6(6) . .
C32 C33 H33 120.2 . .
C28 C33 H33 120.2 . .
C39 C34 C35 117.7(5) . .
C39 C34 P2 125.0(4) . .
C35 C34 P2 117.3(4) . .
C36 C35 C34 120.1(6) . .
C36 C35 H35 119.9 . .
C34 C35 H35 119.9 . .
C37 C36 C35 120.7(7) . .
C37 C36 H36 119.6 . .
C35 C36 H36 119.6 . .
C36 C37 C38 120.5(6) . .
C36 C37 H37 119.8 . .
C38 C37 H37 119.8 . .
C37 C38 C39 119.5(6) . .
C37 C38 H38 120.3 . .
C39 C38 H38 120.3 . .
C38 C39 C34 121.5(6) . .
C38 C39 H39 119.2 . .
C34 C39 H39 119.2 . .
C45 C40 C41 119.0(5) . .
C45 C40 P2 118.1(4) . .
C41 C40 P2 122.9(4) . .
C42 C41 C40 119.9(6) . .
C42 C41 H41 120.0 . .
C40 C41 H41 120.0 . .
C43 C42 C41 120.3(6) . .
C43 C42 H42 119.8 . .
C41 C42 H42 119.8 . .
C42 C43 C44 120.4(7) . .
C42 C43 H43 119.8 . .
C44 C43 H43 119.8 . .
C43 C44 C45 120.9(7) . .
C43 C44 H44 119.6 . .
C45 C44 H44 119.6 . .
C44 C45 C40 119.4(6) . .
C44 C45 H45 120.3 . .
C40 C45 H45 120.3 . .

loop_
_geom_bond_atom_site_label_1
_geom_bond_atom_site_label_2
_geom_bond_distance
_geom_bond_site_symmetry_2
I1 Cu1 2.6085(8) .
Cu1 N1 2.115(4) .
Cu1 P2 2.2821(14) .
Cu1 P1 2.3039(16) .
P1 C22 1.823(6) .
P1 C10 1.837(6) .
P1 C16 1.840(5) .
P2 C34 1.823(5) .
P2 C28 1.831(5) .
P2 C40 1.833(6) .
N1 C1 1.334(6) .
N1 C5 1.343(6) .
N2 C4 1.365(6) .
N2 C6 1.451(7) .
N2 H2N 0.8600 .
C1 C2 1.363(8) .
C1 H1 0.9300 .
C2 C3 1.383(8) .
C2 H2 0.9300 .
C3 C4 1.389(7) .
C3 H3 0.9300 .
C4 C5 1.406(7) .
C5 H5 0.9300 .
C6 C7 1.509(7) .
C6 H6A 0.9700 .
C6 H6B 0.9700 .
C7 C9 1.362(8) .
C7 C8 1.367(8) .
C8 C9 1.396(7) 3_665
C8 H8 0.9300 .
C9 C8 1.396(7) 3_665
C9 H9 0.9300 .
C10 C15 1.376(11) .
C10 C11 1.394(10) .
C11 C12 1.416(13) .
C11 H11 0.9300 .
C12 C13 1.335(17) .
C12 H12 0.9300 .
C13 C14 1.356(18) .
C13 H13 0.9300 .
C14 C15 1.411(13) .
C14 H14 0.9300 .
C15 H15 0.9300 .
C16 C21 1.359(9) .
C16 C17 1.368(8) .
C17 C18 1.391(9) .
C17 H17 0.9300 .
C18 C19 1.329(11) .
C18 H18 0.9300 .
C19 C20 1.355(11) .
C19 H19 0.9300 .
C20 C21 1.408(10) .
C20 H20 0.9300 .
C21 H21 0.9300 .
C22 C23 1.389(9) .
C22 C27 1.393(8) .
C23 C24 1.396(10) .
C23 H23 0.9300 .
C24 C25 1.328(12) .
C24 H24 0.9300 .
C25 C26 1.398(12) .
C25 H25 0.9300 .
C26 C27 1.373(10) .
C26 H26 0.9300 .
C27 H27 0.9300 .
C28 C29 1.378(8) .
C28 C33 1.413(8) .
C29 C30 1.388(8) .
C29 H29 0.9300 .
C30 C31 1.371(10) .
C30 H30 0.9300 .
C31 C32 1.351(10) .
C31 H31 0.9300 .
C32 C33 1.368(9) .
C32 H32 0.9300 .
C33 H33 0.9300 .
C34 C39 1.385(8) .
C34 C35 1.403(8) .
C35 C36 1.382(9) .
C35 H35 0.9300 .
C36 C37 1.360(10) .
C36 H36 0.9300 .
C37 C38 1.369(10) .
C37 H37 0.9300 .
C38 C39 1.383(8) .
C38 H38 0.9300 .
C39 H39 0.9300 .
C40 C45 1.392(8) .
C40 C41 1.394(7) .
C41 C42 1.385(9) .
C41 H41 0.9300 .
C42 C43 1.354(11) .
C42 H42 0.9300 .
C43 C44 1.367(11) .
C43 H43 0.9300 .
C44 C45 1.378(10) .
C44 H44 0.9300 .
C45 H45 0.9300 .

loop_
_geom_torsion_atom_site_label_1
_geom_torsion_atom_site_label_2
_geom_torsion_atom_site_label_3
_geom_torsion_atom_site_label_4
_geom_torsion
_geom_torsion_site_symmetry_4
N1 Cu1 P1 C22 -50.1(2) .
P2 Cu1 P1 C22 72.4(2) .
I1 Cu1 P1 C22 -158.9(2) .
N1 Cu1 P1 C10 68.5(3) .
P2 Cu1 P1 C10 -168.9(2) .
I1 Cu1 P1 C10 -40.3(3) .
N1 Cu1 P1 C16 -167.4(2) .
P2 Cu1 P1 C16 -44.9(2) .
I1 Cu1 P1 C16 83.7(2) .
N1 Cu1 P2 C34 172.5(2) .
P1 Cu1 P2 C34 53.1(2) .
I1 Cu1 P2 C34 -79.0(2) .
N1 Cu1 P2 C28 51.0(2) .
P1 Cu1 P2 C28 -68.4(2) .
I1 Cu1 P2 C28 159.52(19) .
N1 Cu1 P2 C40 -68.5(2) .
P1 Cu1 P2 C40 172.10(19) .
I1 Cu1 P2 C40 39.99(19) .
P2 Cu1 N1 C1 145.3(4) .
P1 Cu1 N1 C1 -81.6(4) .
I1 Cu1 N1 C1 35.4(4) .
P2 Cu1 N1 C5 -49.3(4) .
P1 Cu1 N1 C5 83.7(4) .
I1 Cu1 N1 C5 -159.3(3) .
C5 N1 C1 C2 -1.1(9) .
Cu1 N1 C1 C2 164.3(5) .
N1 C1 C2 C3 0.1(11) .
C1 C2 C3 C4 -0.3(10) .
C6 N2 C4 C3 170.3(5) .
C6 N2 C4 C5 -10.0(8) .
C2 C3 C4 N2 -179.0(6) .
C2 C3 C4 C5 1.3(9) .
C1 N1 C5 C4 2.3(8) .
Cu1 N1 C5 C4 -163.5(4) .
N2 C4 C5 N1 177.9(5) .
C3 C4 C5 N1 -2.4(8) .
C4 N2 C6 C7 -170.0(5) .
N2 C6 C7 C9 74.3(7) .
N2 C6 C7 C8 -105.3(6) .
C9 C7 C8 C9 -0.2(9) 3_665
C6 C7 C8 C9 179.4(5) 3_665
C8 C7 C9 C8 0.2(10) 3_665
C6 C7 C9 C8 -179.4(5) 3_665
C22 P1 C10 C15 160.5(6) .
C16 P1 C10 C15 -93.6(6) .
Cu1 P1 C10 C15 38.6(7) .
C22 P1 C10 C11 -23.1(6) .
C16 P1 C10 C11 82.8(6) .
Cu1 P1 C10 C11 -145.0(5) .
C15 C10 C11 C12 2.2(11) .
P1 C10 C11 C12 -174.2(6) .
C10 C11 C12 C13 -1.7(14) .
C11 C12 C13 C14 0.5(19) .
C12 C13 C14 C15 0(2) .
C11 C10 C15 C14 -1.4(14) .
P1 C10 C15 C14 175.1(9) .
C13 C14 C15 C10 0(2) .
C22 P1 C16 C21 -105.0(7) .
C10 P1 C16 C21 148.0(7) .
Cu1 P1 C16 C21 16.3(7) .
C22 P1 C16 C17 75.4(6) .
C10 P1 C16 C17 -31.5(6) .
Cu1 P1 C16 C17 -163.3(5) .
C21 C16 C17 C18 -0.3(11) .
P1 C16 C17 C18 179.3(5) .
C16 C17 C18 C19 1.0(11) .
C17 C18 C19 C20 0.0(13) .
C18 C19 C20 C21 -1.5(17) .
C17 C16 C21 C20 -1.3(14) .
P1 C16 C21 C20 179.1(9) .
C19 C20 C21 C16 2.3(18) .
C10 P1 C22 C23 130.8(5) .
C16 P1 C22 C23 25.3(6) .
Cu1 P1 C22 C23 -102.0(5) .
C10 P1 C22 C27 -56.8(5) .
C16 P1 C22 C27 -162.3(5) .
Cu1 P1 C22 C27 70.4(5) .
C27 C22 C23 C24 0.8(9) .
P1 C22 C23 C24 173.3(5) .
C22 C23 C24 C25 -1.1(12) .
C23 C24 C25 C26 2.2(13) .
C24 C25 C26 C27 -3.1(12) .
C25 C26 C27 C22 2.9(10) .
C23 C22 C27 C26 -1.7(9) .
P1 C22 C27 C26 -174.4(5) .
C34 P2 C28 C29 -84.8(5) .
C40 P2 C28 C29 169.1(4) .
Cu1 P2 C28 C29 43.1(5) .
C34 P2 C28 C33 99.3(5) .
C40 P2 C28 C33 -6.8(5) .
Cu1 P2 C28 C33 -132.8(4) .
C33 C28 C29 C30 -1.5(8) .
P2 C28 C29 C30 -177.6(4) .
C28 C29 C30 C31 1.2(9) .
C29 C30 C31 C32 -0.2(10) .
C30 C31 C32 C33 -0.5(11) .
C31 C32 C33 C28 0.1(11) .
C29 C28 C33 C32 0.9(9) .
P2 C28 C33 C32 176.8(5) .
C28 P2 C34 C39 0.6(6) .
C40 P2 C34 C39 107.3(5) .
Cu1 P2 C34 C39 -126.9(5) .
C28 P2 C34 C35 179.1(5) .
C40 P2 C34 C35 -74.3(5) .
Cu1 P2 C34 C35 51.5(5) .
C39 C34 C35 C36 0.6(9) .
P2 C34 C35 C36 -178.0(6) .
C34 C35 C36 C37 -0.5(11) .
C35 C36 C37 C38 0.4(12) .
C36 C37 C38 C39 -0.3(11) .
C37 C38 C39 C34 0.4(10) .
C35 C34 C39 C38 -0.5(9) .
P2 C34 C39 C38 177.9(5) .
C34 P2 C40 C45 158.9(5) .
C28 P2 C40 C45 -93.8(5) .
Cu1 P2 C40 C45 32.5(5) .
C34 P2 C40 C41 -21.0(5) .
C28 P2 C40 C41 86.4(5) .
Cu1 P2 C40 C41 -147.4(4) .
C45 C40 C41 C42 0.9(8) .
P2 C40 C41 C42 -179.2(4) .
C40 C41 C42 C43 0.8(9) .
C41 C42 C43 C44 -0.8(11) .
C42 C43 C44 C45 -0.9(13) .
C43 C44 C45 C40 2.6(13) .
C41 C40 C45 C44 -2.6(10) .
P2 C40 C45 C44 177.5(6) .
